data_2016686
loop_
_publ_author_name
'B\"ohme, Uwe'
'J\"ahnigen, Sandra'

_publ_section_title
;
 Dynamic disorder in a pentacoordinate silicon complex with
 2,2'-diazenediyldiphenol
;
_journal_issue 7
_journal_name_full 'Acta Crystallographica Section C'
_journal_page_first o364
_journal_page_last o366
_journal_paper_doi 10.1107/S0108270108016193
_journal_volume 64
_journal_year 2008
_chemical_formula_iupac 'C14 H14 N2 O2 Si'
_chemical_formula_moiety 'C14 H14 N2 O2 Si'
_chemical_formula_sum 'C14 H14 N2 O2 Si'
_chemical_formula_weight 270.36
_chemical_melting_point 388
_chemical_name_systematic
;
(2,2'-diazenediyldiphenolato-\k^3^<i>O</i>,<i>N</i>,<i>O</i>')dimethylsilicon
;
_space_group_IT_number 61
_symmetry_cell_setting orthorhombic
_symmetry_space_group_name_Hall '-P 2ac 2ab'
_symmetry_space_group_name_H-M 'P b c a'
_atom_sites_solution_hydrogens geom
_atom_sites_solution_primary direct
_atom_sites_solution_secondary difmap
_audit_creation_method SHELXL-97
_cell_angle_alpha 90.00
_cell_angle_beta 90.00
_cell_angle_gamma 90.00
_cell_formula_units_Z 8
_cell_length_a 10.0654(5)
_cell_length_b 7.9069(4)
_cell_length_c 31.9971(17)
_cell_measurement_reflns_used 6113
_cell_measurement_temperature 93(2)
_cell_measurement_theta_max 32.53
_cell_measurement_theta_min 2.39
_cell_volume 2546.5(2)
_computing_cell_refinement 'SAINT (Bruker, 2004)'
_computing_data_collection 'SMART (Bruker, 2004)'
_computing_data_reduction 'SAINT (Bruker, 2004)'
_computing_molecular_graphics 'ORTEP-3 (Farrugia, 1997)'
_computing_publication_material 'SHELXL97 (Sheldrick, 2008)'
_computing_structure_refinement 'SHELXL97 (Sheldrick, 2008)'
_computing_structure_solution 'SHELXS97 (Sheldrick, 2008)'
_diffrn_ambient_temperature 93(2)
_diffrn_measured_fraction_theta_full 0.956
_diffrn_measured_fraction_theta_max 0.956
_diffrn_measurement_device_type 'Bruker SMART CCD area-detector'
_diffrn_measurement_method 'phi and omega scans'
_diffrn_radiation_monochromator graphite
_diffrn_radiation_source 'sealed tube'
_diffrn_radiation_type MoK\a
_diffrn_radiation_wavelength 0.71073
_diffrn_reflns_av_R_equivalents 0.0224
_diffrn_reflns_av_sigmaI/netI 0.0182
_diffrn_reflns_limit_h_max 13
_diffrn_reflns_limit_h_min -13
_diffrn_reflns_limit_k_max 10
_diffrn_reflns_limit_k_min -9
_diffrn_reflns_limit_l_max 26
_diffrn_reflns_limit_l_min -42
_diffrn_reflns_number 13356
_diffrn_reflns_theta_full 27.99
_diffrn_reflns_theta_max 27.99
_diffrn_reflns_theta_min 3.25
_exptl_absorpt_coefficient_mu 0.183
_exptl_absorpt_correction_T_max 0.978
_exptl_absorpt_correction_T_min 0.921
_exptl_absorpt_correction_type multi-scan
_exptl_absorpt_process_details '(SADABS; Sheldrick, 1996)'
_exptl_crystal_colour Red
_exptl_crystal_density_diffrn 1.410
_exptl_crystal_density_method 'not measured'
_exptl_crystal_description Prism
_exptl_crystal_F_000 1136
_exptl_crystal_size_max 0.45
_exptl_crystal_size_mid 0.18
_exptl_crystal_size_min 0.15
_refine_diff_density_max 0.442
_refine_diff_density_min -0.291
_refine_ls_extinction_method none
_refine_ls_goodness_of_fit_ref 1.041
_refine_ls_hydrogen_treatment constr
_refine_ls_matrix_type full
_refine_ls_number_parameters 211
_refine_ls_number_reflns 2937
_refine_ls_number_restraints 64
_refine_ls_restrained_S_all 1.110
_refine_ls_R_factor_all 0.0436
_refine_ls_R_factor_gt 0.0377
_refine_ls_shift/su_max 0.001
_refine_ls_shift/su_mean 0.000
_refine_ls_structure_factor_coef Fsqd
_refine_ls_weighting_details 'calc w=1/[\s^2^(Fo^2^)+(0.0386P)^2^+2.2636P] where P=(Fo^2^+2Fc^2^)/3'
_refine_ls_weighting_scheme calc
_refine_ls_wR_factor_gt 0.0915
_refine_ls_wR_factor_ref 0.0937
_reflns_number_gt 2606
_reflns_number_total 2937
_reflns_threshold_expression 'I > 2\s(I)'
_cod_data_source_file ln3102.cif
_cod_data_source_block II_93K_flash_cooled
_cod_depositor_comments
;
The following automatic conversions were performed:
'_symmetry_cell_setting' value 'Orthorhombic' changed to 'orthorhombic'
according to '/home/saulius/struct/CIF-dictionaries/cif_core.dic'
dictionary named 'cif_core.dic' version 2.4.1 from 2010-06-29.

Automatic conversion script
Id: cif_fix_enum 1527 2010-12-29 10:47:43Z saulius 

The following automatic conversions were performed:

'_symmetry_cell_setting' value 'Orthorhombic' changed to
'orthorhombic' according to
/home/saulius/struct/CIF-dictionaries/cif_core.dic dictionary named
'cif_core.dic' version 2.4.1 from 2010-06-29.

Automatic conversion script
Id: cif_fix_values 1715 2011-07-08 13:25:40Z adriana 
;
_cod_database_code 2016686
_cod_database_fobs_code 2016686

loop_
_symmetry_equiv_pos_as_xyz
'x, y, z'
'-x+1/2, -y, z+1/2'
'-x, y+1/2, -z+1/2'
'x+1/2, -y+1/2, -z'
'-x, -y, -z'
'x-1/2, y, -z-1/2'
'x, -y-1/2, z-1/2'
'-x-1/2, y-1/2, z'

loop_
_atom_site_type_symbol
_atom_site_label
_atom_site_fract_x
_atom_site_fract_y
_atom_site_fract_z
_atom_site_U_iso_or_equiv
_atom_site_adp_type
_atom_site_calc_flag
_atom_site_refinement_flags
_atom_site_occupancy
_atom_site_disorder_assembly
_atom_site_disorder_group
Si Si1 -0.05829(4) 0.50647(6) 0.611185(13) 0.01408(12) Uani d D 1 . .
O O1A 0.00893(19) 0.4462(3) 0.56353(7) 0.0172(4) Uani d PDU 0.866(3) A 1
O O2A -0.07681(17) 0.6965(2) 0.63499(5) 0.0163(4) Uani d PDU 0.866(3) A 1
N N1A 0.15084(14) 0.5667(2) 0.61963(4) 0.0133(3) Uani d PDU 0.866(3) A 1
N N2A 0.21203(14) 0.64793(19) 0.64779(5) 0.0147(3) Uani d PDU 0.866(3) A 1
O O1B 0.0257(13) 0.4959(18) 0.5682(5) 0.020(2) Uani d PDU 0.134(3) A 2
O O2B -0.1198(11) 0.6789(14) 0.6440(3) 0.0144(19) Uani d PDU 0.134(3) A 2
N N1B 0.2327(7) 0.5917(11) 0.6263(2) 0.0154(15) Uani d PDU 0.134(3) A 2
N N2B 0.1160(6) 0.6243(10) 0.6401(2) 0.0139(15) Uani d PDU 0.134(3) A 2
C C1 0.22922(16) 0.4905(2) 0.58857(5) 0.0183(3) Uani d D 1 . .
C C2 0.14276(15) 0.4293(2) 0.55810(5) 0.0198(3) Uani d D 1 A .
C C3 0.19369(16) 0.3528(2) 0.52242(5) 0.0212(3) Uani d . 1 . .
H H3 0.1359 0.3117 0.5013 0.025 Uiso calc R 1 A .
C C4 0.33026(16) 0.3377(2) 0.51824(5) 0.0196(3) Uani d . 1 A .
H H4 0.3657 0.2838 0.4942 0.023 Uiso calc R 1 . .
C C5 0.41711(15) 0.4001(2) 0.54870(5) 0.0185(3) Uani d . 1 . .
H H5 0.5104 0.3885 0.5452 0.022 Uiso calc R 1 A .
C C6 0.36714(16) 0.4788(2) 0.58400(5) 0.0182(3) Uani d . 1 A .
H H6 0.4251 0.5237 0.6046 0.022 Uiso calc R 1 . .
C C7 0.12395(17) 0.7392(2) 0.67434(5) 0.0201(3) Uani d D 1 . .
C C8 -0.01266(17) 0.7661(2) 0.66752(5) 0.0210(3) Uani d D 1 A .
C C9 -0.08030(17) 0.8790(2) 0.69382(5) 0.0229(4) Uani d . 1 . .
H H9 -0.1723 0.8997 0.6895 0.027 Uiso calc R 1 A .
C C10 -0.01415(17) 0.9606(2) 0.72602(5) 0.0205(3) Uani d . 1 A .
H H10 -0.0611 1.0366 0.7437 0.025 Uiso calc R 1 . .
C C11 0.12105(16) 0.9317(2) 0.73271(5) 0.0215(3) Uani d . 1 . .
H H11 0.1659 0.9875 0.7549 0.026 Uiso calc R 1 A .
C C12 0.18902(16) 0.8222(2) 0.70701(5) 0.0213(3) Uani d . 1 A .
H H12 0.2811 0.8029 0.7115 0.026 Uiso calc R 1 . .
C C13 -0.03993(14) 0.3341(2) 0.65057(4) 0.0160(3) Uani d . 1 A .
H H13A -0.0384 0.3831 0.6787 0.024 Uiso calc R 1 . .
H H13B 0.0432 0.2730 0.6455 0.024 Uiso calc R 1 . .
H H13C -0.1150 0.2557 0.6482 0.024 Uiso calc R 1 . .
C C14 -0.23075(14) 0.5034(2) 0.58920(5) 0.0184(3) Uani d . 1 A .
H H14A -0.2449 0.6047 0.5721 0.028 Uiso calc R 1 . .
H H14B -0.2953 0.5016 0.6121 0.028 Uiso calc R 1 . .
H H14C -0.2423 0.4023 0.5718 0.028 Uiso calc R 1 . .

loop_
_atom_site_aniso_label
_atom_site_aniso_U_11
_atom_site_aniso_U_22
_atom_site_aniso_U_33
_atom_site_aniso_U_12
_atom_site_aniso_U_13
_atom_site_aniso_U_23
Si1 0.01105(19) 0.0152(2) 0.0160(2) -0.00114(14) -0.00198(14) 0.00129(16)
O1A 0.0107(7) 0.0233(12) 0.0175(7) -0.0021(7) 0.0014(6) 0.0011(7)
O2A 0.0153(8) 0.0170(8) 0.0165(8) 0.0005(6) -0.0024(6) -0.0006(6)
N1A 0.0111(7) 0.0141(8) 0.0147(7) -0.0017(5) -0.0012(5) 0.0035(6)
N2A 0.0138(7) 0.0144(8) 0.0159(7) -0.0021(5) -0.0017(5) 0.0024(6)
O1B 0.011(4) 0.019(5) 0.030(4) -0.008(4) 0.002(4) 0.010(4)
O2B 0.019(4) 0.012(4) 0.012(4) -0.001(4) -0.001(3) -0.002(3)
N1B 0.019(3) 0.015(3) 0.012(3) 0.003(3) 0.004(3) 0.001(3)
N2B 0.016(3) 0.012(3) 0.013(3) 0.003(2) 0.004(3) 0.001(2)
C1 0.0257(8) 0.0142(8) 0.0151(6) 0.0040(6) 0.0048(6) 0.0038(6)
C2 0.0133(7) 0.0253(9) 0.0209(7) 0.0018(6) 0.0036(6) 0.0092(7)
C3 0.0174(7) 0.0292(9) 0.0169(7) -0.0038(6) -0.0013(6) 0.0025(7)
C4 0.0203(7) 0.0229(9) 0.0155(7) 0.0004(6) 0.0035(6) -0.0010(6)
C5 0.0142(6) 0.0198(8) 0.0214(7) 0.0004(6) 0.0007(6) 0.0034(6)
C6 0.0230(8) 0.0150(8) 0.0167(7) -0.0026(6) -0.0031(6) 0.0027(6)
C7 0.0300(8) 0.0147(8) 0.0157(7) 0.0004(6) 0.0058(6) 0.0032(6)
C8 0.0333(9) 0.0129(8) 0.0169(7) -0.0017(6) -0.0048(6) 0.0016(6)
C9 0.0228(8) 0.0203(9) 0.0256(8) 0.0010(6) -0.0029(6) 0.0014(7)
C10 0.0249(8) 0.0191(8) 0.0173(7) 0.0012(6) 0.0049(6) -0.0021(6)
C11 0.0235(8) 0.0215(9) 0.0194(7) -0.0061(6) 0.0001(6) -0.0009(6)
C12 0.0183(7) 0.0204(8) 0.0251(8) -0.0029(6) 0.0050(6) 0.0040(7)
C13 0.0135(6) 0.0179(8) 0.0166(7) -0.0003(5) 0.0000(5) 0.0006(6)
C14 0.0125(7) 0.0227(9) 0.0200(7) -0.0012(6) -0.0017(5) 0.0007(6)

loop_
_atom_type_symbol
_atom_type_description
_atom_type_scat_dispersion_real
_atom_type_scat_dispersion_imag
_atom_type_scat_source
C C 0.0033 0.0016 'International Tables Vol C Tables 4.2.6.8 and 6.1.1.4'
H H 0.0000 0.0000 'International Tables Vol C Tables 4.2.6.8 and 6.1.1.4'
N N 0.0061 0.0033 'International Tables Vol C Tables 4.2.6.8 and 6.1.1.4'
O O 0.0106 0.0060 'International Tables Vol C Tables 4.2.6.8 and 6.1.1.4'
Si Si 0.0817 0.0704 'International Tables Vol C Tables 4.2.6.8 and 6.1.1.4'

loop_
_geom_angle_atom_site_label_1
_geom_angle_atom_site_label_2
_geom_angle_atom_site_label_3
_geom_angle
O1B Si1 O2A 119.0(5)
O2A Si1 O1A 132.95(9)
O1B Si1 O2B 134.8(6)
O1A Si1 O2B 147.3(4)
O1B Si1 C13 119.0(6)
O2A Si1 C13 110.80(8)
O1A Si1 C13 110.76(9)
O2B Si1 C13 101.0(4)
O1B Si1 C14 99.4(6)
O2A Si1 C14 94.50(8)
O1A Si1 C14 91.59(9)
O2B Si1 C14 84.9(3)
C13 Si1 C14 109.64(7)
O1B Si1 N1A 67.1(5)
O2A Si1 N1A 81.75(7)
O1A Si1 N1A 77.98(8)
O2B Si1 N1A 95.4(3)
C13 Si1 N1A 88.86(6)
C14 Si1 N1A 161.15(7)
O1B Si1 N2B 87.9(6)
O2A Si1 N2B 61.4(2)
O1A Si1 N2B 100.11(18)
O2B Si1 N2B 73.2(4)
C13 Si1 N2B 86.9(3)
C14 Si1 N2B 155.0(2)
C2 O1A Si1 121.59(16)
C8 O2A Si1 131.20(14)
N2A N1A C1 116.60(14)
N2A N1A Si1 132.07(12)
C1 N1A Si1 111.22(11)
N1A N2A C7 112.25(14)
C2 O1B Si1 133.6(12)
C8 O2B Si1 113.0(6)
N2B N1B C1 112.1(5)
N1B N2B C7 109.9(4)
N1B N2B C8 153.0(5)
C7 N2B C8 46.8(2)
N1B N2B Si1 120.2(4)
C7 N2B Si1 129.8(4)
C8 N2B Si1 84.4(2)
C2 C1 C6 121.57(14)
C2 C1 N1A 107.05(14)
C6 C1 N1A 131.27(15)
C2 C1 N1B 142.2(3)
C6 C1 N1B 95.7(3)
O1B C2 C3 134.3(7)
O1A C2 C3 120.75(16)
O1B C2 C1 104.2(7)
O1A C2 C1 119.55(16)
C3 C2 C1 119.70(14)
C4 C3 C2 118.85(15)
C4 C3 H3 120.6
C2 C3 H3 120.6
C3 C4 C5 121.46(15)
C3 C4 H4 119.3
C5 C4 H4 119.3
C6 C5 C4 119.99(14)
C6 C5 H5 120.0
C4 C5 H5 120.0
C5 C6 C1 118.40(14)
C5 C6 H6 120.8
C1 C6 H6 120.8
C12 C7 C8 120.17(15)
C12 C7 N2A 113.11(14)
C8 C7 N2A 126.29(15)
C12 C7 N2B 154.3(3)
C8 C7 N2B 85.5(3)
O2A C8 C9 119.49(16)
O2A C8 C7 121.85(16)
C9 C8 C7 118.48(15)
C9 C8 O2B 104.3(4)
C7 C8 O2B 135.9(4)
O2A C8 N2B 74.41(18)
C9 C8 N2B 166.1(2)
C7 C8 N2B 47.61(16)
O2B C8 N2B 89.3(4)
C10 C9 C8 120.59(15)
C10 C9 H9 119.7
C8 C9 H9 119.7
C9 C10 C11 120.41(15)
C9 C10 H10 119.8
C11 C10 H10 119.8
C12 C11 C10 119.71(15)
C12 C11 H11 120.1
C10 C11 H11 120.1
C11 C12 C7 120.63(15)
C11 C12 H12 119.7
C7 C12 H12 119.7
Si1 C13 H13A 109.5
Si1 C13 H13B 109.5
H13A C13 H13B 109.5
Si1 C13 H13C 109.5
H13A C13 H13C 109.5
H13B C13 H13C 109.5
Si1 C14 H14A 109.5
Si1 C14 H14B 109.5
H14A C14 H14B 109.5
Si1 C14 H14C 109.5
H14A C14 H14C 109.5
H14B C14 H14C 109.5

loop_
_geom_bond_atom_site_label_1
_geom_bond_atom_site_label_2
_geom_bond_distance
Si1 O1B 1.617(12)
Si1 O2A 1.6950(18)
Si1 O1A 1.7349(19)
Si1 O2B 1.829(10)
Si1 C13 1.8653(16)
Si1 C14 1.8731(15)
Si1 N1A 2.1750(15)
Si1 N2B 2.191(5)
O1A C2 1.365(2)
O2A C8 1.343(2)
N1A N2A 1.266(2)
N1A C1 1.405(2)
N2A C7 1.424(2)
O1B C2 1.330(13)
O2B C8 1.485(10)
N1B N2B 1.281(5)
N1B C1 1.449(5)
N2B C7 1.426(5)
N2B C8 1.925(7)
C1 C2 1.394(2)
C1 C6 1.399(2)
C2 C3 1.390(2)
C3 C4 1.386(2)
C3 H3 0.9500
C4 C5 1.399(2)
C4 H4 0.9500
C5 C6 1.384(2)
C5 H5 0.9500
C6 H6 0.9500
C7 C12 1.398(2)
C7 C8 1.408(2)
C8 C9 1.403(2)
C9 C10 1.386(2)
C9 H9 0.9500
C10 C11 1.396(2)
C10 H10 0.9500
C11 C12 1.376(2)
C11 H11 0.9500
C12 H12 0.9500
C13 H13A 0.9800
C13 H13B 0.9800
C13 H13C 0.9800
C14 H14A 0.9800
C14 H14B 0.9800
C14 H14C 0.9800

loop_
_geom_torsion_atom_site_label_1
_geom_torsion_atom_site_label_2
_geom_torsion_atom_site_label_3
_geom_torsion_atom_site_label_4
_geom_torsion
O1B Si1 O1A C2 56(2)
O2A Si1 O1A C2 80.4(2)
O2B Si1 O1A C2 94.9(6)
C13 Si1 O1A C2 -70.26(19)
C14 Si1 O1A C2 178.02(18)
N1A Si1 O1A C2 13.85(17)
N2B Si1 O1A C2 20.3(3)
O1B Si1 O2A C8 -99.6(7)
O1A Si1 O2A C8 -106.6(2)
O2B Si1 O2A C8 101.0(14)
C13 Si1 O2A C8 44.0(2)
C14 Si1 O2A C8 156.99(18)
N1A Si1 O2A C8 -41.60(18)
N2B Si1 O2A C8 -30.2(3)
O1B Si1 N1A N2A 158.9(6)
O2A Si1 N1A N2A 32.46(16)
O1A Si1 N1A N2A 169.74(18)
O2B Si1 N1A N2A 22.1(4)
C13 Si1 N1A N2A -78.75(16)
C14 Si1 N1A N2A 112.1(2)
N2B Si1 N1A N2A 6.0(6)
O1B Si1 N1A C1 -25.2(6)
O2A Si1 N1A C1 -151.62(12)
O1A Si1 N1A C1 -14.34(13)
O2B Si1 N1A C1 -161.9(4)
C13 Si1 N1A C1 97.17(11)
C14 Si1 N1A C1 -72.0(3)
N2B Si1 N1A C1 -178.0(7)
C1 N1A N2A C7 171.94(14)
Si1 N1A N2A C7 -12.3(2)
O2A Si1 O1B C2 110.6(12)
O1A Si1 O1B C2 -90(3)
O2B Si1 O1B C2 118.9(13)
C13 Si1 O1B C2 -30.0(15)
C14 Si1 O1B C2 -148.9(12)
N1A Si1 O1B C2 44.9(11)
N2B Si1 O1B C2 55.2(13)
O1B Si1 O2B C8 -72.2(12)
O2A Si1 O2B C8 -46.5(9)
O1A Si1 O2B C8 -85.4(9)
C13 Si1 O2B C8 80.5(7)
C14 Si1 O2B C8 -170.4(7)
N1A Si1 O2B C8 -9.4(7)
N2B Si1 O2B C8 -2.9(6)
C1 N1B N2B C7 -173.5(6)
C1 N1B N2B C8 -146.5(12)
C1 N1B N2B Si1 6.8(11)
O1B Si1 N2B N1B -27.8(10)
O2A Si1 N2B N1B -152.8(9)
O1A Si1 N2B N1B -19.1(9)
O2B Si1 N2B N1B -166.2(10)
C13 Si1 N2B N1B 91.4(8)
C14 Si1 N2B N1B -135.7(6)
N1A Si1 N2B N1B -2.9(5)
O1B Si1 N2B C7 152.6(9)
O2A Si1 N2B C7 27.6(6)
O1A Si1 N2B C7 161.3(7)
O2B Si1 N2B C7 14.3(7)
C13 Si1 N2B C7 -88.1(7)
C14 Si1 N2B C7 44.7(11)
N1A Si1 N2B C7 177.5(13)
O1B Si1 N2B C8 140.4(6)
O2A Si1 N2B C8 15.38(16)
O1A Si1 N2B C8 149.1(2)
O2B Si1 N2B C8 2.0(4)
C13 Si1 N2B C8 -100.4(3)
C14 Si1 N2B C8 32.5(7)
N1A Si1 N2B C8 165.3(9)
N2A N1A C1 C2 -171.89(14)
Si1 N1A C1 C2 11.50(15)
N2A N1A C1 C6 4.4(3)
Si1 N1A C1 C6 -172.24(15)
N2A N1A C1 N1B 0.2(7)
Si1 N1A C1 N1B -176.4(7)
N2B N1B C1 C2 10.5(12)
N2B N1B C1 C6 -178.8(8)
N2B N1B C1 N1A -1.9(5)
Si1 O1B C2 O1A 95(3)
Si1 O1B C2 C3 146.6(9)
Si1 O1B C2 C1 -49.4(13)
Si1 O1A C2 O1B -52(2)
Si1 O1A C2 C3 168.53(15)
Si1 O1A C2 C1 -11.9(3)
C6 C1 C2 O1B -166.1(7)
N1A C1 C2 O1B 10.6(7)
N1B C1 C2 O1B 3.1(10)
C6 C1 C2 O1A -178.82(17)
N1A C1 C2 O1A -2.1(2)
N1B C1 C2 O1A -9.6(7)
C6 C1 C2 C3 0.7(2)
N1A C1 C2 C3 177.44(15)
N1B C1 C2 C3 169.9(6)
O1B C2 C3 C4 162.7(9)
O1A C2 C3 C4 -179.77(18)
C1 C2 C3 C4 0.7(2)
C2 C3 C4 C5 -1.1(3)
C3 C4 C5 C6 0.1(3)
C4 C5 C6 C1 1.3(2)
C2 C1 C6 C5 -1.7(2)
N1A C1 C6 C5 -177.54(16)
N1B C1 C6 C5 -175.1(4)
N1A N2A C7 C12 176.69(14)
N1A N2A C7 C8 -10.9(2)
N1A N2A C7 N2B 3.5(6)
N1B N2B C7 C12 -19.4(15)
C8 N2B C7 C12 177.0(8)
Si1 N2B C7 C12 160.2(3)
N1B N2B C7 C8 163.6(8)
Si1 N2B C7 C8 -16.8(6)
N1B N2B C7 N2A -4.8(5)
C8 N2B C7 N2A -168.4(5)
Si1 N2B C7 N2A 174.9(11)
Si1 O2A C8 C9 -149.21(16)
Si1 O2A C8 C7 35.7(3)
Si1 O2A C8 O2B -101.6(14)
Si1 O2A C8 N2B 31.4(3)
C12 C7 C8 O2A 175.96(16)
N2A C7 C8 O2A 4.1(3)
N2B C7 C8 O2A -5.5(4)
C12 C7 C8 C9 0.8(2)
N2A C7 C8 C9 -171.10(16)
N2B C7 C8 C9 179.3(4)
C12 C7 C8 O2B -163.4(7)
N2A C7 C8 O2B 24.7(7)
N2B C7 C8 O2B 15.1(8)
C12 C7 C8 N2B -178.5(4)
N2A C7 C8 N2B 9.6(4)
Si1 O2B C8 O2A 47.9(9)
Si1 O2B C8 C9 -173.7(5)
Si1 O2B C8 C7 -8.0(11)
Si1 O2B C8 N2B 3.1(7)
N1B N2B C8 O2A 139.3(17)
C7 N2B C8 O2A 175.1(4)
Si1 N2B C8 O2A -17.76(17)
N1B N2B C8 C9 -38(3)
C7 N2B C8 C9 -2.5(15)
Si1 N2B C8 C9 164.6(11)
N1B N2B C8 C7 -35.8(14)
Si1 N2B C8 C7 167.1(5)
N1B N2B C8 O2B 154.7(17)
C7 N2B C8 O2B -169.5(6)
Si1 N2B C8 O2B -2.4(5)
O2A C8 C9 C10 -175.94(16)
C7 C8 C9 C10 -0.7(2)
O2B C8 C9 C10 168.0(5)
N2B C8 C9 C10 1.5(13)
C8 C9 C10 C11 0.1(3)
C9 C10 C11 C12 0.3(3)
C10 C11 C12 C7 -0.2(2)
C8 C7 C12 C11 -0.4(2)
N2A C7 C12 C11 172.52(15)
N2B C7 C12 C11 -176.9(9)
